data_2221011
loop_
_publ_author_name
'Terao, Hiromitsu'
'Gesing, Thorsten M.'
'Ishihara, Hideta'
'Furukawa, Yoshihiro'
'Gowda, B. Thimme'

_publ_section_title
;
 Guanidinium tetrabromidomercurate(II)
;
_journal_coeditor_code BT2874
_journal_issue 3
_journal_name_full 'Acta Crystallographica Section E'
_journal_page_first m323
_journal_paper_doi 10.1107/S1600536809005972
_journal_volume 65
_journal_year 2009
_chemical_formula_analytical '[C(NH2)3]2HgBr4'
_chemical_formula_iupac '(C1 H6 N3)2 '[Hg Br4]''
_chemical_formula_moiety '2(C H6 N3 +), Br4 Hg 2-'
_chemical_formula_structural '[C(NH2)3]2HgBr4'
_chemical_formula_sum 'C2 H12 Br4 Hg N6'
_chemical_formula_weight 640.41
_chemical_name_common 'Guanidine mercury bromid'
_chemical_name_systematic
;
Guanidinium tetrabromidomercurate(II)
;
_space_group_IT_number 15
_symmetry_cell_setting monoclinic
_symmetry_space_group_name_Hall '-C 2yc'
_symmetry_space_group_name_H-M 'C 1 2/c 1'
_atom_sites_solution_hydrogens geom
_atom_sites_solution_primary direct
_atom_sites_solution_secondary difmap
_audit_creation_method SHELXL
_cell_angle_alpha 90.00
_cell_angle_beta 111.67(3)
_cell_angle_gamma 90.00
_cell_formula_units_Z 4
_cell_length_a 10.035(2)
_cell_length_b 11.164(2)
_cell_length_c 13.358(3)
_cell_measurement_reflns_used 2000
_cell_measurement_temperature 298
_cell_measurement_theta_max 26.06
_cell_measurement_theta_min 2.85
_cell_volume 1390.7(6)
_computing_cell_refinement 'CELL (Stoe & Cie, 1999)'
_computing_data_collection 'EXPOSE (Stoe & Cie, 1999)'
_computing_data_reduction 'XPREP (Bruker, 2003)'
_computing_molecular_graphics 'DIAMOND (Crystal Impact, 2008)'
_computing_publication_material 'SHELXL93 (Sheldrick, 2008)'
_computing_structure_refinement 'SHELXL93 (Sheldrick, 2008)'
_computing_structure_solution 'SHELXS86 (Sheldrick, 2008)'
_diffrn_ambient_temperature 298
_diffrn_measured_fraction_theta_full 0.985
_diffrn_measured_fraction_theta_max 0.985
_diffrn_measurement_device 'Stoe IPDS-I'
_diffrn_measurement_method 'imaging plate dynamic profile intergration'
_diffrn_radiation_monochromator graphite
_diffrn_radiation_source 'fine-focus sealed tube'
_diffrn_radiation_type MoK\a
_diffrn_radiation_wavelength 0.71073
_diffrn_reflns_av_R_equivalents 0.0927
_diffrn_reflns_av_sigmaI/netI 0.0468
_diffrn_reflns_limit_h_max 12
_diffrn_reflns_limit_h_min -12
_diffrn_reflns_limit_k_max 13
_diffrn_reflns_limit_k_min -13
_diffrn_reflns_limit_l_max 16
_diffrn_reflns_limit_l_min -16
_diffrn_reflns_number 9651
_diffrn_reflns_theta_full 26.06
_diffrn_reflns_theta_max 26.06
_diffrn_reflns_theta_min 2.85
_exptl_absorpt_coefficient_mu 22.534
_exptl_absorpt_correction_type none
_exptl_crystal_colour 'colourless transparent'
_exptl_crystal_density_diffrn 3.059
_exptl_crystal_density_method none
_exptl_crystal_description cylindric
_exptl_crystal_F_000 1144
_exptl_crystal_size_max 0.09
_exptl_crystal_size_mid 0.09
_exptl_crystal_size_min 0.09
_refine_diff_density_max 0.713
_refine_diff_density_min -1.033
_refine_ls_extinction_coef 0.00077(10)
_refine_ls_extinction_expression Fc^*^=kFc[1+0.001xFc^2^\l^3^/sin(2\q)]^-1/4^
_refine_ls_extinction_method 'SHELXL93 (Sheldrick, 2008)'
_refine_ls_goodness_of_fit_ref 0.900
_refine_ls_hydrogen_treatment mixed
_refine_ls_matrix_type full
_refine_ls_number_parameters 79
_refine_ls_number_reflns 1361
_refine_ls_number_restraints 6
_refine_ls_restrained_S_all 0.898
_refine_ls_R_factor_all 0.0516
_refine_ls_R_factor_gt 0.0297
_refine_ls_shift/su_max 0.001
_refine_ls_shift/su_mean 0.000
_refine_ls_structure_factor_coef Fsqd
_refine_ls_weighting_details 'calc w=1/[\s^2^(Fo^2^)+(0.0376P)^2^] where P=(Fo^2^+2Fc^2^)/3'
_refine_ls_weighting_scheme calc
_refine_ls_wR_factor_gt 0.0626
_refine_ls_wR_factor_ref 0.0690
_reflns_number_gt 982
_reflns_number_total 1361
_reflns_threshold_expression I>2\s(I)
_cod_data_source_file bt2874.cif
_cod_data_source_block I
_cod_depositor_comments
;
The following automatic conversions were performed:

'_chemical_melting_point' value 'not measured' was changed to '?' -
the value is undefined or not given.

Automatic conversion script
Id: cif_fix_values 1646 2011-03-28 12:23:43Z adriana 

The following automatic conversions were performed:

'_chemical_melting_point' value 'not measured' was changed to '?' -
the value is undefined or not given.

Automatic conversion script
Id: cif_fix_values 1715 2011-07-08 13:25:40Z adriana 
;
_cod_original_sg_symbol_Hall '-C 2yc '
_cod_original_sg_symbol_H-M 'C 2/c'
_cod_database_code 2221011
_cod_database_fobs_code 2221011

loop_
_symmetry_equiv_pos_as_xyz
'x, y, z'
'-x, y, -z+1/2'
'x+1/2, y+1/2, z'
'-x+1/2, y+1/2, -z+1/2'
'-x, -y, -z'
'x, -y, z-1/2'
'-x+1/2, -y+1/2, -z'
'x+1/2, -y+1/2, z-1/2'

loop_
_atom_site_type_symbol
_atom_site_label
_atom_site_fract_x
_atom_site_fract_y
_atom_site_fract_z
_atom_site_U_iso_or_equiv
_atom_site_adp_type
_atom_site_calc_flag
_atom_site_refinement_flags
_atom_site_occupancy
_atom_site_disorder_assembly
_atom_site_disorder_group
Hg Hg1 0.5000 0.71191(4) 0.2500 0.0577(2) Uani d S 1 . .
Br Br1 0.30789(8) 0.86270(7) 0.27353(7) 0.0555(2) Uani d . 1 . .
Br Br2 0.38905(10) 0.60032(7) 0.07086(6) 0.0635(3) Uani d . 1 . .
C C1 0.4454(8) 0.8215(6) 0.6018(6) 0.0492(18) Uani d . 1 . .
N N1 0.5515(10) 0.8736(7) 0.5829(6) 0.070(2) Uani d D 1 . .
H H1A 0.592(10) 0.818(7) 0.558(8) 0.084 Uiso d D 1 . .
H H1B 0.549(10) 0.950(2) 0.594(8) 0.084 Uiso d D 1 . .
N N2 0.4254(7) 0.7072(6) 0.5904(6) 0.0625(17) Uani d D 1 . .
H H2A 0.363(7) 0.673(8) 0.612(7) 0.075 Uiso d D 1 . .
H H2B 0.485(8) 0.665(7) 0.571(7) 0.075 Uiso d D 1 . .
N N3 0.3560(9) 0.8857(7) 0.6335(7) 0.075(2) Uani d D 1 . .
H H3A 0.369(11) 0.960(3) 0.622(8) 0.090 Uiso d D 1 . .
H H3B 0.278(7) 0.856(9) 0.636(9) 0.090 Uiso d D 1 . .

loop_
_atom_site_aniso_label
_atom_site_aniso_U_11
_atom_site_aniso_U_22
_atom_site_aniso_U_33
_atom_site_aniso_U_12
_atom_site_aniso_U_13
_atom_site_aniso_U_23
Hg1 0.0706(3) 0.0544(3) 0.0586(3) 0.000 0.0359(2) 0.000
Br1 0.0569(4) 0.0485(4) 0.0714(5) -0.0003(3) 0.0359(4) -0.0070(4)
Br2 0.0950(6) 0.0453(5) 0.0638(5) -0.0062(4) 0.0454(5) -0.0100(4)
C1 0.051(4) 0.043(4) 0.043(4) 0.005(3) 0.005(3) -0.006(3)
N1 0.090(5) 0.054(4) 0.064(5) -0.021(4) 0.026(4) -0.001(4)
N2 0.058(4) 0.052(4) 0.081(5) -0.005(3) 0.030(4) -0.011(4)
N3 0.081(5) 0.063(5) 0.073(5) 0.011(5) 0.018(5) -0.009(4)

loop_
_atom_type_symbol
_atom_type_description
_atom_type_scat_dispersion_real
_atom_type_scat_dispersion_imag
_atom_type_scat_source
C C 0.0033 0.0016 'International Tables Vol C Tables 4.2.6.8 and 6.1.1.4'
H H 0.0000 0.0000 'International Tables Vol C Tables 4.2.6.8 and 6.1.1.4'
N N 0.0061 0.0033 'International Tables Vol C Tables 4.2.6.8 and 6.1.1.4'
Br Br -0.2901 2.4595 'International Tables Vol C Tables 4.2.6.8 and 6.1.1.4'
Hg Hg -2.3894 9.2266 'International Tables Vol C Tables 4.2.6.8 and 6.1.1.4'

loop_
_geom_angle_atom_site_label_1
_geom_angle_atom_site_label_2
_geom_angle_atom_site_label_3
_geom_angle_site_symmetry_1
_geom_angle_site_symmetry_3
_geom_angle
_geom_angle_publ_flag
Br2 Hg1 Br2 . 2_655 121.74(4) ?
Br2 Hg1 Br1 . . 109.51(4) ?
Br2 Hg1 Br1 2_655 . 106.33(3) ?
Br2 Hg1 Br1 . 2_655 106.33(3) ?
Br2 Hg1 Br1 2_655 2_655 109.51(4) ?
Br1 Hg1 Br1 . 2_655 101.62(4) ?
N2 C1 N1 . . 121.0(8) ?
N2 C1 N3 . . 118.3(8) ?
N1 C1 N3 . . 120.7(7) ?
C1 N1 H1A . . 107(7) ?
C1 N1 H1B . . 109(7) ?
H1A N1 H1B . . 144(10) ?
C1 N2 H2A . . 120(6) ?
C1 N2 H2B . . 118(7) ?
H2A N2 H2B . . 121(9) ?
C1 N3 H3A . . 107(8) ?
C1 N3 H3B . . 122(8) ?
H3A N3 H3B . . 125(10) ?

loop_
_geom_bond_atom_site_label_1
_geom_bond_atom_site_label_2
_geom_bond_site_symmetry_2
_geom_bond_distance
_geom_bond_publ_flag
Hg1 Br2 . 2.5593(10) ?
Hg1 Br2 2_655 2.5593(10) ?
Hg1 Br1 . 2.6639(9) ?
Hg1 Br1 2_655 2.6639(9) ?
C1 N2 . 1.293(10) ?
C1 N1 . 1.316(11) ?
C1 N3 . 1.334(11) ?
N1 H1A . 0.87(9) ?
N1 H1B . 0.87(9) ?
N2 H2A . 0.87(9) ?
N2 H2B . 0.87(9) ?
N3 H3A . 0.87(9) ?
N3 H3B . 0.87(9) ?

loop_
_geom_hbond_atom_site_label_D
_geom_hbond_atom_site_label_H
_geom_hbond_atom_site_label_A
_geom_hbond_site_symmetry_A
_geom_hbond_distance_DH
_geom_hbond_distance_HA
_geom_hbond_distance_DA
_geom_hbond_angle_DHA
N1 H1A Br2 2_655 0.87(9) 3.03(4) 3.845(8) 158(9)
N1 H1B Br1 5_676 0.87(9) 2.77(6) 3.512(7) 144(8)
N2 H2A Br1 7_566 0.87(9) 2.72(4) 3.541(7) 159(8)
N2 H2B Br2 2_655 0.87(9) 2.74(4) 3.535(7) 153(8)
N3 H3A Br1 6_576 0.87(9) 3.05(10) 3.505(8) 115(8)
N3 H3B Br1 7_566 0.87(9) 2.98(8) 3.667(9) 137(9)
